data_4129495
loop_
_publ_author_name
'Foster, Jamie S.'
'\.Zurek, Justyna M'
'Almeida, Nuno M. S.'
'Hendriksen, Wouter E.'
'le Sage, Vincent A. A.'
'Lakshminarayanan, Vasudevan'
'Thompson, Amber L.'
'Banerjee, Rahul'
'Eelkema, Rienk'
'Mulvana, Helen'
'Paterson, Martin J.'
'van Esch, Jan H.'
'Lloyd, Gareth O.'

_publ_section_title
;
 Gelation Landscape Engineering Using a Multi-Reaction Supramolecular
 Hydrogelator System.
;
_journal_issue 45
_journal_name_full 'Journal of the American Chemical Society'
_journal_page_first 14236
_journal_page_last 14239
_journal_paper_doi 10.1021/jacs.5b06988
_journal_volume 137
_journal_year 2015
_chemical_formula_moiety 'C30 H24 N6 O6, C H4 O'
_chemical_formula_sum 'C31 H28 N6 O7'
_chemical_formula_weight 596.60
_chemical_melting_point ?
_space_group_IT_number 2
_space_group_name_Hall '-P 1'
_space_group_name_H-M_alt 'P -1'
_symmetry_cell_setting triclinic
_symmetry_space_group_name_Hall '-P 1'
_symmetry_space_group_name_H-M 'P -1'
_atom_sites_solution_hydrogens difmap
_atom_sites_solution_primary other
_audit_creation_date 2015-09-29
_audit_creation_method CRYSTALS_ver_14.61_build_5555
_cell_angle_alpha 70.541(3)
_cell_angle_beta 66.375(3)
_cell_angle_gamma 88.032(3)
_cell_formula_units_Z 4
_cell_length_a 13.8028(5)
_cell_length_b 15.1095(5)
_cell_length_c 15.4786(5)
_cell_measurement_reflns_used 15776
_cell_measurement_temperature 150
_cell_measurement_theta_max 76
_cell_measurement_theta_min 3
_cell_volume 2770.19(19)
_computing_cell_refinement 'CrysAlisPro, (Agilent, 2011)'
_computing_data_collection 'SuperNova, (Oxford Diffraction, 2010)'
_computing_data_reduction 'CrysAlisPro, (Agilent, 2011)'
_computing_molecular_graphics 'CAMERON (Watkin et al., 1996)'
_computing_publication_material 'CRYSTALS (Betteridge et al., 2003)'
_computing_structure_refinement 'CRYSTALS (Betteridge et al., 2003)'
_computing_structure_solution 'Superflip (Palatinus & Chapuis, 2007)'
_diffrn_ambient_temperature 150
_diffrn_measured_fraction_theta_full 0.998
_diffrn_measured_fraction_theta_max 0.987
_diffrn_measurement_device Area
_diffrn_measurement_device_type 'Oxford Diffraction SuperNova'
_diffrn_measurement_method \w
_diffrn_radiation_monochromator graphite
_diffrn_radiation_type 'Cu K\a'
_diffrn_radiation_wavelength 1.54180
_diffrn_reflns_av_R_equivalents 0.025
_diffrn_reflns_limit_h_max 17
_diffrn_reflns_limit_h_min -17
_diffrn_reflns_limit_k_max 15
_diffrn_reflns_limit_k_min -18
_diffrn_reflns_limit_l_max 15
_diffrn_reflns_limit_l_min -19
_diffrn_reflns_number 30191
_diffrn_reflns_theta_full 74.037
_diffrn_reflns_theta_max 76.327
_diffrn_reflns_theta_min 3.123
_diffrn_standards_number 0
_exptl_absorpt_coefficient_mu 0.862
_exptl_absorpt_correction_T_max 0.89
_exptl_absorpt_correction_T_min 0.76
_exptl_absorpt_correction_type multi-scan
_exptl_absorpt_process_details 'CrysAlisPro, (Agilent, 2011)'
_exptl_crystal_colour clear_intense_orange
_exptl_crystal_density_diffrn 1.430
_exptl_crystal_density_meas ?
_exptl_crystal_density_method 'not measured'
_exptl_crystal_description block
_exptl_crystal_F_000 1248
_exptl_crystal_size_max 0.38
_exptl_crystal_size_mid 0.26
_exptl_crystal_size_min 0.14
_refine_diff_density_max 0.98
_refine_diff_density_min -0.27
_refine_ls_extinction_method None
_refine_ls_goodness_of_fit_ref 0.9988
_refine_ls_hydrogen_treatment mixed
_refine_ls_matrix_type full
_refine_ls_number_parameters 835
_refine_ls_number_reflns 11480
_refine_ls_number_restraints 26
_refine_ls_R_factor_all 0.0426
_refine_ls_R_factor_gt 0.0401
_refine_ls_shift/su_max 0.0005024
_refine_ls_shift/su_mean 0.0000367
_refine_ls_structure_factor_coef Fsqd
_refine_ls_weighting_details
;
 Method= Modified Sheldrick 
 w=1/[\s^2^(F^2^) + ( 0.06P)^2^ + 1.23P] 
 ,where P=(max(Fo^2^,0) + 2Fc^2^)/3 
;
_refine_ls_weighting_scheme calc
_refine_ls_wR_factor_all 0.1088
_refine_ls_wR_factor_gt 0.1068
_refine_ls_wR_factor_ref 0.1088
_reflns_limit_h_max 17
_reflns_limit_h_min -15
_reflns_limit_k_max 18
_reflns_limit_k_min -17
_reflns_limit_l_max 19
_reflns_limit_l_min 0
_reflns_number_gt 10607
_reflns_number_total 11480
_reflns_threshold_expression I>2.0\s(I)
_oxford_diffrn_Wilson_B_factor 2.45
_oxford_diffrn_Wilson_scale 0.02
_oxford_refine_ls_r_factor_ref 0.0426
_oxford_refine_ls_scale 4.56(5)
_oxford_reflns_number_all 11480
_oxford_reflns_threshold_expression_ref I>-3.0\s(I)
_oxford_structure_analysis_title 020alt15
_cod_data_source_file ja5b06988_si_003.cif
_cod_data_source_block D
_cod_depositor_comments
;
The following automatic conversions were performed:

data item '_chemical_melting_point' value 'not measured' was changed
to '?' -- the value is undefined or not given.

data item '_atom_sites_solution_primary' value 'Other' was changed to
'other' in accordance with the
/home/saulius/struct/COD-crude-data/automatic-downloads/DataCite-retrospective/ACS/depositions/lib/dictionaries/cif_core.dic
dictionary named 'cif_core.dic' version 2.4.2 last updated on
2011-04-26.

data item '_exptl_crystal_density_meas' value 'not measured' was
changed to '?' -- the value is perceived as not measured.

Automatic conversion script
Id: cif_fix_values 6909 2019-04-08 15:41:33Z antanas 
;
_cod_original_sg_symbol_H-M 'P -1 '
_cod_database_code 4129495

loop_
_symmetry_equiv_pos_as_xyz
x,y,z
-x,-y,-z

loop_
_atom_site_label
_atom_site_type_symbol
_atom_site_fract_x
_atom_site_fract_y
_atom_site_fract_z
_atom_site_U_iso_or_equiv
_atom_site_occupancy
_atom_site_adp_type
_atom_site_refinement_flags_posn
C1 C 0.06533(9) 0.42331(8) 0.40720(9) 0.0193 1.0000 Uani .
C2 C 0.06030(9) 0.40665(8) 0.50400(9) 0.0185 1.0000 Uani .
C3 C -0.02821(9) 0.35272(8) 0.59151(9) 0.0188 1.0000 Uani .
C4 C -0.11052(9) 0.31288(8) 0.57928(9) 0.0185 1.0000 Uani .
C5 C -0.10623(9) 0.32606(8) 0.48338(9) 0.0189 1.0000 Uani .
C6 C -0.01932(10) 0.38412(8) 0.39827(9) 0.0193 1.0000 Uani .
O7 O 0.14261(7) 0.44494(6) 0.50938(7) 0.0223 1.0000 Uani D
O8 O -0.19332(7) 0.26043(7) 0.66299(7) 0.0228 1.0000 Uani D
O9 O -0.01929(7) 0.39928(7) 0.30765(7) 0.0258 1.0000 Uani D
C11 C 0.15835(10) 0.47855(9) 0.32093(9) 0.0214 1.0000 Uani .
N12 N 0.15959(8) 0.50551(8) 0.23243(8) 0.0240 1.0000 Uani D
N13 N 0.25421(9) 0.55431(8) 0.15356(8) 0.0251 1.0000 Uani D
C14 C 0.24963(10) 0.61637(10) 0.06960(10) 0.0243 1.0000 Uani D
O15 O 0.16456(8) 0.63754(8) 0.06476(7) 0.0339 1.0000 Uani .
C16 C 0.35374(10) 0.65871(10) -0.01776(10) 0.0243 1.0000 Uani .
C17 C 0.35316(12) 0.73922(11) -0.09437(11) 0.0338 1.0000 Uani .
C18 C 0.44723(14) 0.78095(12) -0.17798(12) 0.0429 1.0000 Uani .
C19 C 0.54146(12) 0.74297(12) -0.18552(12) 0.0382 1.0000 Uani .
C20 C 0.54266(11) 0.66297(12) -0.11003(11) 0.0341 1.0000 Uani .
C21 C 0.44854(11) 0.61999(11) -0.02578(10) 0.0294 1.0000 Uani .
C31 C -0.03371(10) 0.33735(9) 0.69117(9) 0.0203 1.0000 Uani .
N32 N 0.04879(9) 0.36616(8) 0.69751(8) 0.0225 1.0000 Uani D
N33 N 0.04463(9) 0.35902(8) 0.78995(8) 0.0228 1.0000 Uani D
C34 C 0.13968(10) 0.36013(10) 0.79610(10) 0.0250 1.0000 Uani D
O35 O 0.22231(8) 0.35539(9) 0.72750(8) 0.0370 1.0000 Uani .
C36 C 0.13939(11) 0.36727(10) 0.89059(10) 0.0257 1.0000 Uani .
C37 C 0.23159(12) 0.34880(12) 0.90635(12) 0.0360 1.0000 Uani .
C38 C 0.23779(13) 0.35389(13) 0.99160(13) 0.0391 1.0000 Uani .
C39 C 0.15251(14) 0.37861(12) 1.06158(12) 0.0369 1.0000 Uani .
C40 C 0.05949(14) 0.39376(13) 1.04872(13) 0.0415 1.0000 Uani .
C41 C 0.05250(13) 0.38842(12) 0.96310(12) 0.0358 1.0000 Uani .
C51 C -0.18649(10) 0.28121(9) 0.46895(9) 0.0199 1.0000 Uani .
N52 N -0.26388(8) 0.22450(7) 0.54578(8) 0.0202 1.0000 Uani D
N53 N -0.33809(8) 0.18525(8) 0.52682(8) 0.0209 1.0000 Uani D
C54 C -0.42328(10) 0.12885(9) 0.60611(10) 0.0212 1.0000 Uani D
O55 O -0.43004(8) 0.10539(7) 0.69283(7) 0.0293 1.0000 Uani .
C56 C -0.50971(10) 0.09808(9) 0.58401(10) 0.0220 1.0000 Uani .
C57 C -0.59712(11) 0.03946(10) 0.66617(11) 0.0287 1.0000 Uani .
C58 C -0.68167(11) 0.00865(11) 0.65223(13) 0.0344 1.0000 Uani .
C59 C -0.67934(11) 0.03603(11) 0.55696(13) 0.0336 1.0000 Uani .
C60 C -0.59301(11) 0.09456(10) 0.47527(12) 0.0300 1.0000 Uani .
C61 C -0.50807(10) 0.12577(9) 0.48811(11) 0.0249 1.0000 Uani .
C101 C 0.05434(9) 0.15554(8) 0.39695(9) 0.0179 1.0000 Uani .
C102 C 0.12072(9) 0.18795(8) 0.43187(9) 0.0180 1.0000 Uani .
C103 C 0.09010(9) 0.17061(8) 0.53510(9) 0.0182 1.0000 Uani .
C104 C -0.00789(10) 0.11611(8) 0.60386(9) 0.0182 1.0000 Uani .
C105 C -0.07764(9) 0.08469(8) 0.57196(9) 0.0176 1.0000 Uani .
C106 C -0.04607(9) 0.10597(8) 0.46817(9) 0.0170 1.0000 Uani .
O107 O 0.21455(7) 0.23725(7) 0.36254(7) 0.0242 1.0000 Uani D
O108 O -0.03456(7) 0.09738(7) 0.70241(7) 0.0240 1.0000 Uani D
O109 O -0.11497(7) 0.07736(7) 0.43935(7) 0.0217 1.0000 Uani D
C111 C 0.09024(10) 0.16939(9) 0.29113(9) 0.0197 1.0000 Uani .
N112 N 0.02400(8) 0.14609(8) 0.26104(8) 0.0214 1.0000 Uani D
N113 N 0.06194(9) 0.14810(8) 0.16366(8) 0.0226 1.0000 Uani D
C114 C -0.01047(10) 0.14527(9) 0.12587(9) 0.0232 1.0000 Uani D
O115 O -0.10559(8) 0.15064(8) 0.17197(7) 0.0316 1.0000 Uani .
C116 C 0.03136(11) 0.13374(9) 0.02521(10) 0.0245 1.0000 Uani .
C117 C -0.04246(13) 0.12994(11) -0.01424(11) 0.0321 1.0000 Uani .
C118 C -0.01113(15) 0.11300(12) -0.10360(12) 0.0387 1.0000 Uani .
C119 C 0.09303(15) 0.10069(11) -0.15443(11) 0.0374 1.0000 Uani .
C120 C 0.16772(14) 0.10756(12) -0.11798(12) 0.0384 1.0000 Uani .
C121 C 0.13717(12) 0.12354(11) -0.02758(11) 0.0331 1.0000 Uani .
C131 C 0.15537(10) 0.20953(9) 0.57044(9) 0.0199 1.0000 Uani .
N132 N 0.24500(8) 0.25806(7) 0.50668(8) 0.0207 1.0000 Uani D
N133 N 0.30724(8) 0.29320(8) 0.54068(8) 0.0221 1.0000 Uani D
C134 C 0.40684(10) 0.33507(9) 0.47235(10) 0.0214 1.0000 Uani D
O135 O 0.43657(8) 0.34928(7) 0.38232(7) 0.0290 1.0000 Uani .
C136 C 0.47857(10) 0.35920(9) 0.51398(10) 0.0224 1.0000 Uani .
C137 C 0.56999(11) 0.42183(10) 0.44665(11) 0.0275 1.0000 Uani .
C138 C 0.64057(11) 0.44658(10) 0.48018(13) 0.0329 1.0000 Uani .
C139 C 0.62090(12) 0.40850(11) 0.58071(13) 0.0348 1.0000 Uani .
C140 C 0.53143(12) 0.34464(11) 0.64807(12) 0.0331 1.0000 Uani .
C141 C 0.45983(11) 0.31998(10) 0.61515(11) 0.0262 1.0000 Uani .
C151 C -0.18381(9) 0.03792(8) 0.64071(9) 0.0184 1.0000 Uani .
N152 N -0.21338(8) 0.00988(8) 0.73646(8) 0.0211 1.0000 Uani D
N153 N -0.32133(8) -0.02228(8) 0.79326(8) 0.0223 1.0000 Uani D
C154 C -0.35230(10) -0.08710(9) 0.88647(9) 0.0217 1.0000 Uani D
O155 O -0.28784(7) -0.13101(7) 0.91559(7) 0.0301 1.0000 Uani .
C156 C -0.46903(10) -0.10451(9) 0.95318(9) 0.0222 1.0000 Uani .
C157 C -0.50190(11) -0.17903(10) 1.04469(10) 0.0296 1.0000 Uani .
C158 C -0.60794(12) -0.19741(11) 1.11259(11) 0.0337 1.0000 Uani .
C159 C -0.68197(11) -0.14168(11) 1.08963(11) 0.0307 1.0000 Uani .
C160 C -0.65028(11) -0.06771(11) 0.99873(11) 0.0304 1.0000 Uani .
C161 C -0.54394(11) -0.04859(10) 0.93038(10) 0.0269 1.0000 Uani .
O201 O 0.41413(9) 0.49374(9) 0.22771(9) 0.0382 1.0000 Uani D
C202 C 0.52328(13) 0.52942(13) 0.18117(13) 0.0406 1.0000 Uani .
O205 O -0.25181(9) 0.23783(9) 0.30354(8) 0.0390 1.0000 Uani D
C206 C -0.24866(17) 0.33157(15) 0.23919(14) 0.0510 1.0000 Uani .
H7 H 0.1289(15) 0.4278(13) 0.5715(11) 0.0339 1.0000 Uiso D
H8 H -0.2362(14) 0.2373(13) 0.6452(14) 0.0346 1.0000 Uiso D
H9 H 0.0348(13) 0.4388(12) 0.2651(13) 0.0390 1.0000 Uiso D
H11 H 0.2178 0.4958 0.3312 0.0254 1.0000 Uiso R
H13 H 0.3124(11) 0.5464(11) 0.1628(11) 0.0302 1.0000 Uiso D
H17 H 0.2868 0.7644 -0.0892 0.0393 1.0000 Uiso R
H18 H 0.4460 0.8364 -0.2300 0.0517 1.0000 Uiso R
H19 H 0.6065 0.7733 -0.2430 0.0461 1.0000 Uiso R
H20 H 0.6082 0.6352 -0.1164 0.0417 1.0000 Uiso R
H21 H 0.4496 0.5622 0.0250 0.0348 1.0000 Uiso R
H31 H -0.0984 0.3065 0.7492 0.0235 1.0000 Uiso R
H33 H -0.0168(11) 0.3579(12) 0.8383(11) 0.0291 1.0000 Uiso D
H37 H 0.2909 0.3312 0.8576 0.0444 1.0000 Uiso R
H38 H 0.3014 0.3385 1.0036 0.0482 1.0000 Uiso R
H39 H 0.1594 0.3864 1.1173 0.0443 1.0000 Uiso R
H40 H 0.0001 0.4135 1.0961 0.0513 1.0000 Uiso R
H41 H -0.0116 0.4016 0.9532 0.0443 1.0000 Uiso R
H51 H -0.1811 0.2928 0.4024 0.0225 1.0000 Uiso R
H53 H -0.3289(11) 0.1988(11) 0.4639(10) 0.0251 1.0000 Uiso D
H57 H -0.5981 0.0202 0.7313 0.0337 1.0000 Uiso R
H58 H -0.7386 -0.0322 0.7084 0.0404 1.0000 Uiso R
H59 H -0.7373 0.0137 0.5476 0.0391 1.0000 Uiso R
H60 H -0.5921 0.1129 0.4106 0.0362 1.0000 Uiso R
H61 H -0.4497 0.1667 0.4315 0.0296 1.0000 Uiso R
H107 H 0.2439(15) 0.2554(13) 0.3929(14) 0.0374 1.0000 Uiso D
H108 H -0.0960(12) 0.0655(12) 0.7345(13) 0.0365 1.0000 Uiso D
H109 H -0.0846(14) 0.0952(13) 0.3755(11) 0.0344 1.0000 Uiso D
H111 H 0.1624 0.1931 0.2466 0.0223 1.0000 Uiso R
H113 H 0.1291(11) 0.1435(12) 0.1329(11) 0.0285 1.0000 Uiso D
H117 H -0.1150 0.1395 0.0206 0.0402 1.0000 Uiso R
H118 H -0.0619 0.1088 -0.1299 0.0471 1.0000 Uiso R
H119 H 0.1133 0.0866 -0.2142 0.0442 1.0000 Uiso R
H120 H 0.2392 0.1025 -0.1530 0.0448 1.0000 Uiso R
H121 H 0.1898 0.1262 -0.0031 0.0399 1.0000 Uiso R
H131 H 0.1310 0.1990 0.6398 0.0226 1.0000 Uiso R
H133 H 0.2809(11) 0.2954(11) 0.6025(11) 0.0270 1.0000 Uiso D
H137 H 0.5832 0.4476 0.3780 0.0327 1.0000 Uiso R
H138 H 0.7017 0.4919 0.4336 0.0393 1.0000 Uiso R
H139 H 0.6693 0.4270 0.6037 0.0416 1.0000 Uiso R
H140 H 0.5177 0.3174 0.7178 0.0388 1.0000 Uiso R
H141 H 0.3983 0.2753 0.6618 0.0303 1.0000 Uiso R
H151 H -0.2318 0.0273 0.6127 0.0216 1.0000 Uiso R
H153 H -0.3662(11) 0.0102(11) 0.7720(11) 0.0274 1.0000 Uiso D
H157 H -0.4498 -0.2186 1.0612 0.0361 1.0000 Uiso R
H158 H -0.6297 -0.2492 1.1737 0.0408 1.0000 Uiso R
H159 H -0.7543 -0.1549 1.1358 0.0362 1.0000 Uiso R
H160 H -0.7026 -0.0284 0.9814 0.0365 1.0000 Uiso R
H161 H -0.5240 0.0032 0.8703 0.0315 1.0000 Uiso R
H201 H 0.4083(19) 0.4418(13) 0.2752(15) 0.0581 1.0000 Uiso D
H202 H 0.5675 0.4898 0.1417 0.0617 1.0000 Uiso R
H203 H 0.5493 0.5303 0.2335 0.0616 1.0000 Uiso R
H204 H 0.5294 0.5974 0.1360 0.0621 1.0000 Uiso R
H205 H -0.2037(16) 0.2134(16) 0.2667(16) 0.0602 1.0000 Uiso D
H206 H -0.2162 0.3315 0.1712 0.0762 1.0000 Uiso R
H207 H -0.3230 0.3468 0.2539 0.0761 1.0000 Uiso R
H208 H -0.2064 0.3759 0.2492 0.0767 1.0000 Uiso R

loop_
_atom_site_aniso_label
_atom_site_aniso_U_11
_atom_site_aniso_U_22
_atom_site_aniso_U_33
_atom_site_aniso_U_23
_atom_site_aniso_U_13
_atom_site_aniso_U_12
C1 0.0159(5) 0.0189(5) 0.0195(6) -0.0072(5) -0.0030(5) -0.0019(4)
C2 0.0150(5) 0.0181(5) 0.0230(6) -0.0100(5) -0.0058(5) 0.0002(4)
C3 0.0165(5) 0.0194(5) 0.0194(6) -0.0085(5) -0.0049(5) 0.0003(4)
C4 0.0146(5) 0.0180(5) 0.0195(6) -0.0073(4) -0.0029(4) -0.0004(4)
C5 0.0153(5) 0.0195(5) 0.0213(6) -0.0085(5) -0.0056(5) -0.0006(4)
C6 0.0183(6) 0.0204(6) 0.0182(5) -0.0083(5) -0.0050(5) 0.0000(4)
O7 0.0172(4) 0.0267(4) 0.0214(4) -0.0090(4) -0.0054(3) -0.0051(3)
O8 0.0169(4) 0.0282(5) 0.0184(4) -0.0069(4) -0.0030(3) -0.0063(3)
O9 0.0229(5) 0.0334(5) 0.0170(4) -0.0064(4) -0.0051(4) -0.0089(4)
C11 0.0167(6) 0.0230(6) 0.0219(6) -0.0093(5) -0.0040(5) -0.0023(4)
N12 0.0171(5) 0.0281(5) 0.0188(5) -0.0066(4) -0.0005(4) -0.0058(4)
N13 0.0143(5) 0.0339(6) 0.0192(5) -0.0055(4) -0.0017(4) -0.0052(4)
C14 0.0190(6) 0.0306(7) 0.0197(6) -0.0097(5) -0.0034(5) -0.0021(5)
O15 0.0181(5) 0.0502(6) 0.0238(5) -0.0069(4) -0.0040(4) 0.0015(4)
C16 0.0194(6) 0.0311(7) 0.0189(6) -0.0116(5) -0.0019(5) -0.0024(5)
C17 0.0275(7) 0.0371(8) 0.0253(7) -0.0076(6) -0.0021(6) 0.0032(6)
C18 0.0399(9) 0.0379(8) 0.0274(7) -0.0026(6) 0.0022(7) 0.0001(7)
C19 0.0277(7) 0.0438(9) 0.0269(7) -0.0135(6) 0.0064(6) -0.0086(6)
C20 0.0198(6) 0.0494(9) 0.0304(7) -0.0203(7) -0.0024(6) 0.0005(6)
C21 0.0231(6) 0.0377(7) 0.0232(6) -0.0113(6) -0.0046(5) 0.0007(5)
C31 0.0179(5) 0.0214(6) 0.0201(6) -0.0086(5) -0.0051(5) -0.0004(4)
N32 0.0207(5) 0.0279(5) 0.0193(5) -0.0101(4) -0.0070(4) -0.0002(4)
N33 0.0183(5) 0.0326(6) 0.0172(5) -0.0108(4) -0.0049(4) -0.0014(4)
C34 0.0199(6) 0.0306(7) 0.0228(6) -0.0093(5) -0.0068(5) -0.0016(5)
O35 0.0212(5) 0.0627(7) 0.0276(5) -0.0208(5) -0.0064(4) 0.0038(5)
C36 0.0241(6) 0.0285(6) 0.0249(6) -0.0090(5) -0.0102(5) -0.0027(5)
C37 0.0241(7) 0.0540(9) 0.0317(7) -0.0178(7) -0.0108(6) 0.0022(6)
C38 0.0309(8) 0.0542(10) 0.0364(8) -0.0147(7) -0.0185(7) -0.0003(7)
C39 0.0451(9) 0.0423(8) 0.0316(7) -0.0164(7) -0.0206(7) 0.0001(7)
C40 0.0400(9) 0.0582(10) 0.0374(8) -0.0293(8) -0.0172(7) 0.0118(8)
C41 0.0307(7) 0.0508(9) 0.0373(8) -0.0254(7) -0.0175(6) 0.0102(7)
C51 0.0169(5) 0.0214(6) 0.0210(6) -0.0088(5) -0.0062(5) -0.0001(4)
N52 0.0149(5) 0.0218(5) 0.0246(5) -0.0092(4) -0.0075(4) -0.0011(4)
N53 0.0154(5) 0.0252(5) 0.0210(5) -0.0076(4) -0.0063(4) -0.0040(4)
C54 0.0156(5) 0.0211(6) 0.0232(6) -0.0061(5) -0.0056(5) 0.0004(4)
O55 0.0227(5) 0.0359(5) 0.0228(5) -0.0031(4) -0.0082(4) -0.0034(4)
C56 0.0143(5) 0.0204(6) 0.0293(6) -0.0095(5) -0.0063(5) 0.0003(4)
C57 0.0203(6) 0.0288(7) 0.0296(7) -0.0102(6) -0.0026(5) -0.0036(5)
C58 0.0171(6) 0.0318(7) 0.0442(8) -0.0146(6) -0.0010(6) -0.0068(5)
C59 0.0191(6) 0.0334(7) 0.0541(9) -0.0227(7) -0.0147(6) 0.0006(5)
C60 0.0251(7) 0.0318(7) 0.0387(8) -0.0154(6) -0.0162(6) 0.0032(5)
C61 0.0183(6) 0.0234(6) 0.0304(7) -0.0086(5) -0.0079(5) -0.0012(5)
C101 0.0153(5) 0.0209(6) 0.0166(5) -0.0086(4) -0.0038(4) -0.0003(4)
C102 0.0119(5) 0.0201(5) 0.0197(6) -0.0085(5) -0.0028(4) -0.0007(4)
C103 0.0149(5) 0.0207(5) 0.0206(6) -0.0097(5) -0.0067(5) 0.0009(4)
C104 0.0180(5) 0.0206(5) 0.0162(5) -0.0082(4) -0.0058(4) 0.0019(4)
C105 0.0139(5) 0.0191(5) 0.0173(5) -0.0070(4) -0.0032(4) -0.0013(4)
C106 0.0145(5) 0.0185(5) 0.0193(6) -0.0092(4) -0.0061(4) -0.0003(4)
O107 0.0145(4) 0.0346(5) 0.0202(4) -0.0118(4) -0.0014(3) -0.0078(4)
O108 0.0194(4) 0.0347(5) 0.0155(4) -0.0080(4) -0.0046(3) -0.0060(4)
O109 0.0160(4) 0.0311(5) 0.0179(4) -0.0108(4) -0.0045(3) -0.0058(3)
C111 0.0161(5) 0.0229(6) 0.0176(6) -0.0082(5) -0.0032(4) -0.0016(4)
N112 0.0197(5) 0.0282(5) 0.0147(5) -0.0091(4) -0.0039(4) -0.0019(4)
N113 0.0180(5) 0.0338(6) 0.0147(5) -0.0111(4) -0.0029(4) -0.0022(4)
C114 0.0209(6) 0.0269(6) 0.0186(6) -0.0071(5) -0.0053(5) -0.0042(5)
O115 0.0199(5) 0.0478(6) 0.0266(5) -0.0163(4) -0.0061(4) -0.0014(4)
C116 0.0283(7) 0.0255(6) 0.0187(6) -0.0071(5) -0.0089(5) -0.0028(5)
C117 0.0356(8) 0.0367(8) 0.0289(7) -0.0123(6) -0.0175(6) 0.0028(6)
C118 0.0535(10) 0.0428(8) 0.0326(8) -0.0161(7) -0.0279(7) 0.0069(7)
C119 0.0613(10) 0.0342(8) 0.0211(6) -0.0116(6) -0.0200(7) 0.0061(7)
C120 0.0424(9) 0.0455(9) 0.0250(7) -0.0164(7) -0.0085(6) 0.0066(7)
C121 0.0326(7) 0.0446(8) 0.0240(7) -0.0160(6) -0.0102(6) 0.0016(6)
C131 0.0175(5) 0.0231(6) 0.0211(6) -0.0101(5) -0.0079(5) 0.0013(4)
N132 0.0161(5) 0.0249(5) 0.0257(5) -0.0131(4) -0.0095(4) -0.0002(4)
N133 0.0170(5) 0.0296(5) 0.0239(5) -0.0135(4) -0.0087(4) -0.0018(4)
C134 0.0180(6) 0.0217(6) 0.0258(6) -0.0101(5) -0.0087(5) 0.0009(4)
O135 0.0258(5) 0.0347(5) 0.0243(5) -0.0100(4) -0.0080(4) -0.0043(4)
C136 0.0177(6) 0.0229(6) 0.0311(7) -0.0139(5) -0.0108(5) 0.0031(5)
C137 0.0203(6) 0.0260(6) 0.0366(7) -0.0125(6) -0.0108(6) 0.0014(5)
C138 0.0191(6) 0.0286(7) 0.0551(9) -0.0192(7) -0.0153(6) 0.0012(5)
C139 0.0259(7) 0.0386(8) 0.0592(10) -0.0302(7) -0.0263(7) 0.0090(6)
C140 0.0307(7) 0.0427(8) 0.0406(8) -0.0244(7) -0.0218(7) 0.0117(6)
C141 0.0207(6) 0.0307(7) 0.0316(7) -0.0154(6) -0.0115(5) 0.0034(5)
C151 0.0156(5) 0.0193(5) 0.0191(6) -0.0077(4) -0.0048(5) -0.0016(4)
N152 0.0139(5) 0.0253(5) 0.0186(5) -0.0062(4) -0.0020(4) -0.0037(4)
N153 0.0131(5) 0.0298(6) 0.0174(5) -0.0052(4) -0.0021(4) -0.0032(4)
C154 0.0187(6) 0.0259(6) 0.0174(6) -0.0077(5) -0.0040(5) -0.0021(5)
O155 0.0193(4) 0.0385(5) 0.0228(5) -0.0035(4) -0.0051(4) 0.0029(4)
C156 0.0179(6) 0.0275(6) 0.0181(6) -0.0093(5) -0.0029(5) -0.0028(5)
C157 0.0236(7) 0.0328(7) 0.0228(6) -0.0050(5) -0.0037(5) 0.0006(5)
C158 0.0274(7) 0.0361(7) 0.0223(6) -0.0026(6) -0.0008(6) -0.0039(6)
C159 0.0177(6) 0.0395(8) 0.0259(7) -0.0129(6) 0.0016(5) -0.0046(5)
C160 0.0207(6) 0.0388(8) 0.0291(7) -0.0129(6) -0.0069(5) 0.0023(5)
C161 0.0218(6) 0.0326(7) 0.0210(6) -0.0068(5) -0.0053(5) -0.0008(5)
O201 0.0284(5) 0.0473(6) 0.0336(6) -0.0071(5) -0.0132(5) 0.0026(5)
C202 0.0330(8) 0.0508(9) 0.0370(8) -0.0140(7) -0.0140(7) -0.0025(7)
O205 0.0365(6) 0.0452(6) 0.0310(5) -0.0164(5) -0.0070(5) 0.0020(5)
C206 0.0538(11) 0.0565(11) 0.0406(9) -0.0151(8) -0.0192(9) 0.0072(9)

loop_
_atom_type_symbol
_atom_type_scat_dispersion_real
_atom_type_scat_dispersion_imag
_atom_type_scat_Cromer_Mann_a1
_atom_type_scat_Cromer_Mann_b1
_atom_type_scat_Cromer_Mann_a2
_atom_type_scat_Cromer_Mann_b2
_atom_type_scat_Cromer_Mann_a3
_atom_type_scat_Cromer_Mann_b3
_atom_type_scat_Cromer_Mann_a4
_atom_type_scat_Cromer_Mann_b4
_atom_type_scat_Cromer_Mann_c
_atom_type_scat_source
C 0.0181 0.0091 2.3100 20.8439 1.0200 10.2075 1.5886 0.5687 0.8650 51.6512 0.2156 'International Tables Vol C 4.2.6.8 and 6.1.1.4'
H 0.0000 0.0000 0.4930 10.5109 0.3229 26.1257 0.1402 3.1424 0.0408 57.7998 0.0030 'International Tables Vol C 4.2.6.8 and 6.1.1.4'
S 0.3331 0.5567 6.9053 1.4679 5.2034 22.2151 1.4379 0.2536 1.5863 56.1720 0.8669 'International Tables Vol C 4.2.6.8 and 6.1.1.4'
O 0.0492 0.0322 3.0485 13.2771 2.2868 5.7011 1.5463 0.3239 0.8670 32.9089 0.2508 'International Tables Vol C 4.2.6.8 and 6.1.1.4'
N 0.0311 0.0180 12.2126 0.0057 3.1322 9.8933 2.0125 28.9975 1.1663 0.5826 -11.5290 'International Tables Vol C 4.2.6.8 and 6.1.1.4'

loop_
_geom_angle_atom_site_label_1
_geom_angle_atom_site_label_2
_geom_angle_atom_site_label_3
_geom_angle
_geom_angle_publ_flag
C2 C1 C6 118.69(11) yes
C2 C1 C11 118.73(11) yes
C6 C1 C11 122.57(11) yes
C1 C2 C3 121.55(11) yes
C1 C2 O7 116.90(11) yes
C3 C2 O7 121.55(11) yes
C2 C3 C4 118.00(11) yes
C2 C3 C31 121.21(11) yes
C4 C3 C31 120.78(11) yes
C3 C4 C5 121.69(11) yes
C3 C4 O8 117.42(11) yes
C5 C4 O8 120.88(11) yes
C4 C5 C6 118.52(11) yes
C4 C5 C51 122.63(11) yes
C6 C5 C51 118.85(11) yes
C5 C6 C1 121.42(11) yes
C5 C6 O9 117.53(11) yes
C1 C6 O9 121.04(11) yes
C2 O7 H7 106.0(13) no
C4 O8 H8 108.3(12) no
C6 O9 H9 106.1(13) no
C1 C11 N12 120.19(11) yes
C1 C11 H11 118.8 no
N12 C11 H11 121.0 no
C11 N12 N13 116.13(11) yes
N12 N13 C14 118.21(11) yes
N12 N13 H13 118.0(9) no
C14 N13 H13 123.6(9) no
N13 C14 O15 122.17(12) yes
N13 C14 C16 116.43(12) yes
O15 C14 C16 121.40(12) yes
C14 C16 C17 117.25(12) yes
C14 C16 C21 122.95(13) yes
C17 C16 C21 119.79(12) yes
C16 C17 C18 119.83(14) yes
C16 C17 H17 119.3 no
C18 C17 H17 120.9 no
C17 C18 C19 120.37(15) yes
C17 C18 H18 119.2 no
C19 C18 H18 120.4 no
C18 C19 C20 120.17(14) yes
C18 C19 H19 119.7 no
C20 C19 H19 120.1 no
C19 C20 C21 120.06(14) yes
C19 C20 H20 120.1 no
C21 C20 H20 119.8 no
C20 C21 C16 119.78(14) yes
C20 C21 H21 119.4 no
C16 C21 H21 120.8 no
C3 C31 N32 117.85(11) yes
C3 C31 H31 119.2 no
N32 C31 H31 123.0 no
C31 N32 N33 119.78(11) yes
N32 N33 C34 115.73(10) yes
N32 N33 H33 119.2(9) no
C34 N33 H33 125.0(9) no
N33 C34 O35 121.49(12) yes
N33 C34 C36 116.96(11) yes
O35 C34 C36 121.55(12) yes
C34 C36 C37 116.91(12) yes
C34 C36 C41 124.03(12) yes
C37 C36 C41 119.04(13) yes
C36 C37 C38 120.51(14) yes
C36 C37 H37 119.2 no
C38 C37 H37 120.3 no
C37 C38 C39 120.16(15) yes
C37 C38 H38 120.2 no
C39 C38 H38 119.6 no
C38 C39 C40 119.91(14) yes
C38 C39 H39 119.5 no
C40 C39 H39 120.6 no
C39 C40 C41 120.19(15) yes
C39 C40 H40 120.6 no
C41 C40 H40 119.0 no
C40 C41 C36 120.10(14) yes
C40 C41 H41 119.8 no
C36 C41 H41 120.0 no
C5 C51 N52 119.63(11) yes
C5 C51 H51 120.0 no
N52 C51 H51 120.4 no
C51 N52 N53 116.62(10) yes
N52 N53 C54 118.24(10) yes
N52 N53 H53 118.8(9) no
C54 N53 H53 123.0(9) no
N53 C54 O55 121.50(11) yes
N53 C54 C56 116.93(11) yes
O55 C54 C56 121.56(11) yes
C54 C56 C57 116.59(12) yes
C54 C56 C61 123.84(11) yes
C57 C56 C61 119.55(12) yes
C56 C57 C58 120.22(14) yes
C56 C57 H57 119.6 no
C58 C57 H57 120.2 no
C57 C58 C59 119.94(13) yes
C57 C58 H58 118.6 no
C59 C58 H58 121.4 no
C58 C59 C60 120.05(13) yes
C58 C59 H59 119.6 no
C60 C59 H59 120.3 no
C59 C60 C61 120.60(14) yes
C59 C60 H60 119.5 no
C61 C60 H60 119.9 no
C56 C61 C60 119.64(13) yes
C56 C61 H61 120.6 no
C60 C61 H61 119.8 no
C102 C101 C106 118.21(10) yes
C102 C101 C111 120.61(11) yes
C106 C101 C111 121.13(10) yes
C101 C102 C103 121.71(11) yes
C101 C102 O107 117.18(10) yes
C103 C102 O107 121.11(11) yes
C102 C103 C104 118.11(11) yes
C102 C103 C131 121.63(11) yes
C104 C103 C131 120.24(11) yes
C103 C104 C105 121.87(11) yes
C103 C104 O108 117.53(10) yes
C105 C104 O108 120.56(11) yes
C104 C105 C106 118.41(10) yes
C104 C105 C151 122.64(11) yes
C106 C105 C151 118.76(10) yes
C101 C106 C105 121.53(10) yes
C101 C106 O109 121.11(10) yes
C105 C106 O109 117.36(10) yes
C102 O107 H107 107.3(13) no
C104 O108 H108 107.1(13) no
C106 O109 H109 106.1(13) no
C101 C111 N112 118.59(11) yes
C101 C111 H111 119.4 no
N112 C111 H111 121.9 no
C111 N112 N113 118.15(10) yes
N112 N113 C114 117.29(10) yes
N112 N113 H113 118.7(9) no
C114 N113 H113 123.5(9) no
N113 C114 O115 122.09(12) yes
N113 C114 C116 116.10(11) yes
O115 C114 C116 121.80(12) yes
C114 C116 C117 116.71(12) yes
C114 C116 C121 123.75(12) yes
C117 C116 C121 119.50(13) yes
C116 C117 C118 120.02(15) yes
C116 C117 H117 119.8 no
C118 C117 H117 120.2 no
C117 C118 C119 120.35(14) yes
C117 C118 H118 120.2 no
C119 C118 H118 119.5 no
C118 C119 C120 120.20(13) yes
C118 C119 H119 119.8 no
C120 C119 H119 119.9 no
C119 C120 C121 120.09(15) yes
C119 C120 H120 121.5 no
C121 C120 H120 118.5 no
C120 C121 C116 119.79(14) yes
C120 C121 H121 118.5 no
C116 C121 H121 121.7 no
C103 C131 N132 119.26(11) yes
C103 C131 H131 119.5 no
N132 C131 H131 121.2 no
C131 N132 N133 119.02(11) yes
N132 N133 C134 117.21(10) yes
N132 N133 H133 121.2(9) no
C134 N133 H133 121.1(9) no
N133 C134 O135 121.83(11) yes
N133 C134 C136 116.05(11) yes
O135 C134 C136 122.08(12) yes
C134 C136 C137 117.50(12) yes
C134 C136 C141 123.04(12) yes
C137 C136 C141 119.43(12) yes
C136 C137 C138 120.48(14) yes
C136 C137 H137 119.4 no
C138 C137 H137 120.1 no
C137 C138 C139 119.85(14) yes
C137 C138 H138 119.7 no
C139 C138 H138 120.4 no
C138 C139 C140 120.23(13) yes
C138 C139 H139 119.5 no
C140 C139 H139 120.3 no
C139 C140 C141 120.26(14) yes
C139 C140 H140 120.7 no
C141 C140 H140 119.1 no
C136 C141 C140 119.73(13) yes
C136 C141 H141 120.2 no
C140 C141 H141 120.1 no
C105 C151 N152 121.12(11) yes
C105 C151 H151 118.3 no
N152 C151 H151 120.6 no
C151 N152 N153 114.84(10) yes
N152 N153 C154 118.82(11) yes
N152 N153 H153 117.1(9) no
C154 N153 H153 122.5(9) no
N153 C154 O155 121.65(11) yes
N153 C154 C156 117.17(11) yes
O155 C154 C156 121.18(12) yes
C154 C156 C157 116.86(12) yes
C154 C156 C161 123.86(12) yes
C157 C156 C161 119.23(12) yes
C156 C157 C158 120.48(14) yes
C156 C157 H157 119.7 no
C158 C157 H157 119.8 no
C157 C158 C159 120.08(13) yes
C157 C158 H158 119.7 no
C159 C158 H158 120.2 no
C158 C159 C160 119.94(13) yes
C158 C159 H159 119.8 no
C160 C159 H159 120.3 no
C159 C160 C161 120.31(14) yes
C159 C160 H160 120.4 no
C161 C160 H160 119.3 no
C156 C161 C160 119.96(13) yes
C156 C161 H161 121.3 no
C160 C161 H161 118.7 no
C202 O201 H201 105.7(16) no
O201 C202 H202 110.7 no
O201 C202 H203 110.4 no
H202 C202 H203 109.6 no
O201 C202 H204 107.0 no
H202 C202 H204 111.6 no
H203 C202 H204 107.5 no
C206 O205 H205 105.1(16) no
O205 C206 H206 106.7 no
O205 C206 H207 108.5 no
H206 C206 H207 108.4 no
O205 C206 H208 109.4 no
H206 C206 H208 111.2 no
H207 C206 H208 112.4 no

loop_
_geom_bond_atom_site_label_1
_geom_bond_atom_site_label_2
_geom_bond_distance
_geom_bond_publ_flag
C1 C2 1.4069(17) yes
C1 C6 1.4023(17) yes
C1 C11 1.4440(16) yes
C2 C3 1.4135(16) yes
C2 O7 1.3363(14) yes
C3 C4 1.4087(16) yes
C3 C31 1.4519(17) yes
C4 C5 1.4070(17) yes
C4 O8 1.3432(14) yes
C5 C6 1.4071(17) yes
C5 C51 1.4447(16) yes
C6 O9 1.3436(15) yes
O7 H7 0.848(14) no
O8 H8 0.870(14) no
O9 H9 0.850(14) no
C11 N12 1.2856(17) yes
C11 H11 0.956 no
N12 N13 1.3886(14) yes
N13 C14 1.3499(18) yes
N13 H13 0.868(14) no
C14 O15 1.2310(17) yes
C14 C16 1.4940(17) yes
C16 C17 1.390(2) yes
C16 C21 1.391(2) yes
C17 C18 1.387(2) yes
C17 H17 0.964 no
C18 C19 1.381(3) yes
C18 H18 0.954 no
C19 C20 1.378(2) yes
C19 H19 0.962 no
C20 C21 1.3949(19) yes
C20 H20 0.966 no
C21 H21 0.965 no
C31 N32 1.2837(16) yes
C31 H31 0.963 no
N32 N33 1.3762(14) yes
N33 C34 1.3540(17) yes
N33 H33 0.874(14) no
C34 O35 1.2280(17) yes
C34 C36 1.5003(18) yes
C36 C37 1.391(2) yes
C36 C41 1.391(2) yes
C37 C38 1.383(2) yes
C37 H37 0.967 no
C38 C39 1.384(2) yes
C38 H38 0.973 no
C39 C40 1.377(2) yes
C39 H39 0.949 no
C40 C41 1.395(2) yes
C40 H40 0.973 no
C41 H41 0.961 no
C51 N52 1.2866(16) yes
C51 H51 0.957 no
N52 N53 1.3732(14) yes
N53 C54 1.3529(16) yes
N53 H53 0.882(13) no
C54 O55 1.2333(16) yes
C54 C56 1.4925(17) yes
C56 C57 1.3966(18) yes
C56 C61 1.3924(19) yes
C57 C58 1.390(2) yes
C57 H57 0.946 no
C58 C59 1.380(2) yes
C58 H58 0.940 no
C59 C60 1.386(2) yes
C59 H59 0.960 no
C60 C61 1.3870(18) yes
C60 H60 0.941 no
C61 H61 0.952 no
C101 C102 1.4056(16) yes
C101 C106 1.4119(16) yes
C101 C111 1.4492(16) yes
C102 C103 1.4099(17) yes
C102 O107 1.3430(14) yes
C103 C104 1.4067(16) yes
C103 C131 1.4499(16) yes
C104 C105 1.4016(16) yes
C104 O108 1.3462(14) yes
C105 C106 1.4066(16) yes
C105 C151 1.4489(15) yes
C106 O109 1.3368(14) yes
O107 H107 0.839(14) no
O108 H108 0.854(14) no
O109 H109 0.851(14) no
C111 N112 1.2845(16) yes
C111 H111 0.952 no
N112 N113 1.3729(14) yes
N113 C114 1.3533(17) yes
N113 H113 0.869(14) no
C114 O115 1.2329(16) yes
C114 C116 1.4980(17) yes
C116 C117 1.3931(19) yes
C116 C121 1.392(2) yes
C117 C118 1.384(2) yes
C117 H117 0.961 no
C118 C119 1.376(3) yes
C118 H118 0.954 no
C119 C120 1.380(2) yes
C119 H119 0.948 no
C120 C121 1.392(2) yes
C120 H120 0.932 no
C121 H121 0.953 no
C131 N132 1.2821(16) yes
C131 H131 0.945 no
N132 N133 1.3699(14) yes
N133 C134 1.3629(16) yes
N133 H133 0.889(13) no
C134 O135 1.2267(16) yes
C134 C136 1.4903(17) yes
C136 C137 1.3946(18) yes
C136 C141 1.3922(19) yes
C137 C138 1.3849(19) yes
C137 H137 0.942 no
C138 C139 1.379(2) yes
C138 H138 0.961 no
C139 C140 1.387(2) yes
C139 H139 0.960 no
C140 C141 1.3894(19) yes
C140 H140 0.956 no
C141 H141 0.960 no
C151 N152 1.2850(16) yes
C151 H151 0.967 no
N152 N153 1.3944(14) yes
N153 C154 1.3478(17) yes
N153 H153 0.876(13) no
C154 O155 1.2315(16) yes
C154 C156 1.4987(17) yes
C156 C157 1.3919(19) yes
C156 C161 1.3933(19) yes
C157 C158 1.3872(19) yes
C157 H157 0.979 no
C158 C159 1.383(2) yes
C158 H158 0.945 no
C159 C160 1.383(2) yes
C159 H159 0.946 no
C160 C161 1.3922(19) yes
C160 H160 0.982 no
C161 H161 0.937 no
O201 C202 1.4165(19) yes
O201 H201 0.857(16) no
C202 H202 1.012 no
C202 H203 1.013 no
C202 H204 1.015 no
O205 C206 1.425(2) yes
O205 H205 0.850(16) no
C206 H206 0.965 no
C206 H207 0.994 no
C206 H208 0.990 no

loop_
_geom_hbond_atom_site_label_D
_geom_hbond_atom_site_label_H
_geom_hbond_atom_site_label_A
_geom_hbond_site_symmetry_A
_geom_hbond_angle_DHA
_geom_hbond_distance_DH
_geom_hbond_distance_HA
_geom_hbond_distance_DA
_geom_hbond_publ_flag
O7 H7 N32 . 151.8(18) 0.848 1.740 2.519(2) yes
O8 H8 N52 . 148.3(18) 0.870 1.796 2.578(2) yes
O9 H9 N12 . 151.0(18) 0.850 1.822 2.598(2) yes
C11 H11 O201 . 128 0.96 2.54 3.217(2) yes
N13 H13 O201 . 160.6(13) 0.868 2.034 2.867(2) yes
C19 H19 O107 2_665 150 0.96 2.46 3.327(2) yes
N33 H33 O15 2_566 172.6(13) 0.874 2.005 2.874(2) yes
C41 H41 O15 2_566 154 0.96 2.36 3.247(2) yes
C51 H51 O205 . 144 0.96 2.47 3.287(2) yes
N53 H53 O205 . 160.6(13) 0.882 2.142 2.988(2) yes
C58 H58 O115 2_456 167 0.94 2.47 3.397(2) yes
C59 H59 O109 2_456 165 0.96 2.40 3.337(2) yes
O107 H107 N132 . 150.4(19) 0.839 1.782 2.546(2) yes
O108 H108 N152 . 150.8(18) 0.854 1.836 2.614(2) yes
O109 H109 N112 . 152.2(18) 0.851 1.738 2.522(2) yes
N113 H113 O155 2_556 169.6(13) 0.869 2.036 2.895(2) yes
C118 H118 O108 1_554 130 0.95 2.53 3.230(2) yes
C121 H121 O155 2_556 169 0.95 2.28 3.222(2) yes
N133 H133 O35 . 159.9(14) 0.889 2.255 3.104(2) yes
N153 H153 O55 . 163.7(13) 0.876 1.988 2.839(2) yes
C161 H161 O55 . 161 0.94 2.46 3.365(2) yes
O201 H201 O135 . 159(2) 0.857 1.947 2.767(2) yes
O205 H205 O115 . 171(2) 0.850 2.032 2.875(2) yes
